data_1507425
loop_
_publ_author_name
'Anthony, John E.'
'Eaton, David L.'
'Parkin, Sean R.'

_publ_section_title
;
 A Road Map to Stable, Soluble, Easily Crystallized Pentacene Derivatives
;
_journal_issue 1
_journal_name_full 'Organic Letters'
_journal_page_first 15
_journal_paper_doi 10.1021/ol0167356
_journal_volume 4
_journal_year 2002
_chemical_formula_sum 'C32 H30 Si2'
_chemical_formula_weight 470.74
_chemical_name_systematic
; 
 ? 
;
_space_group_IT_number 2
_symmetry_cell_setting triclinic
_symmetry_space_group_name_Hall '-P 1'
_symmetry_space_group_name_H-M 'P -1'
_atom_sites_solution_hydrogens geom
_atom_sites_solution_primary direct
_atom_sites_solution_secondary difmap
_audit_creation_method SHELXL-97
_cell_angle_alpha 76.25(3)
_cell_angle_beta 76.93(3)
_cell_angle_gamma 84.99(3)
_cell_formula_units_Z 1
_cell_length_a 5.8330(12)
_cell_length_b 10.146(2)
_cell_length_c 11.642(2)
_cell_measurement_reflns_used 23355
_cell_measurement_temperature 145(1)
_cell_measurement_theta_max 27.88
_cell_measurement_theta_min 1.00
_cell_volume 651.5(2)
_computing_cell_refinement 'SCALEPACK (Otwinowski & Minor, 1997)'
_computing_data_collection 'COLLECT (Nonius, 1998)'
_computing_data_reduction 'DENZO-SMN (Otwinowski & Minor, 1997)'
_computing_molecular_graphics 'XP in Siemens SHELXTL (Sheldrick, 1994)'
_computing_publication_material 'SHELX97-2 (Sheldrick, 1997) and local procedures'
_computing_structure_refinement 'SHELXL-97 (Sheldrick, 1997)'
_computing_structure_solution 'SHELXS-97 (Sheldrick, 1990)'
_diffrn_ambient_temperature 145(1)
_diffrn_detector_area_resol_mean 18
_diffrn_measured_fraction_theta_full 1.000
_diffrn_measured_fraction_theta_max 1.000
_diffrn_measurement_device_type 'Nonius KappaCCD diffractometer'
_diffrn_measurement_method '\w scans at fixed \c = 55\%'
_diffrn_radiation_monochromator graphite
_diffrn_radiation_source 'fine-focus sealed tube'
_diffrn_radiation_type MoK\a
_diffrn_radiation_wavelength 0.71073
_diffrn_reflns_av_R_equivalents 0.0369
_diffrn_reflns_av_sigmaI/netI 0.0523
_diffrn_reflns_limit_h_max 6
_diffrn_reflns_limit_h_min -6
_diffrn_reflns_limit_k_max 12
_diffrn_reflns_limit_k_min -12
_diffrn_reflns_limit_l_max 13
_diffrn_reflns_limit_l_min -13
_diffrn_reflns_number 4547
_diffrn_reflns_theta_full 25.00
_diffrn_reflns_theta_max 25.00
_diffrn_reflns_theta_min 1.84
_diffrn_standards_decay_% <1
_exptl_absorpt_coefficient_mu 0.155
_exptl_absorpt_correction_type none
_exptl_crystal_colour 'deep blue'
_exptl_crystal_density_diffrn 1.200
_exptl_crystal_density_method 'not measured'
_exptl_crystal_description lath
_exptl_crystal_F_000 250
_exptl_crystal_size_max 0.40
_exptl_crystal_size_mid 0.10
_exptl_crystal_size_min 0.04
_refine_diff_density_max .232
_refine_diff_density_min -.249
_refine_diff_density_rms .043
_refine_ls_extinction_method none
_refine_ls_goodness_of_fit_ref 1.128
_refine_ls_hydrogen_treatment mixed
_refine_ls_matrix_type full
_refine_ls_number_parameters 157
_refine_ls_number_reflns 2282
_refine_ls_number_restraints 127
_refine_ls_restrained_S_all 1.097
_refine_ls_R_factor_all 0.0587
_refine_ls_R_factor_gt 0.0471
_refine_ls_shift/su_max 0.001
_refine_ls_shift/su_mean 0.000
_refine_ls_structure_factor_coef Fsqd
_refine_ls_weighting_details 'calc w=1/[\s^2^(Fo^2^)+(0.0291P)^2^+0.3209P] where P=(Fo^2^+2Fc^2^)/3'
_refine_ls_weighting_scheme calc
_refine_ls_wR_factor_gt 0.0981
_refine_ls_wR_factor_ref 0.1019
_reflns_number_gt 2012
_reflns_number_total 2282
_reflns_threshold_expression >2sigma(I)
_cod_data_source_file ol0167356_s2.cif
_cod_data_source_block k01071
_cod_database_code 1507425

loop_
_symmetry_equiv_pos_as_xyz
'x, y, z'
'-x, -y, -z'

loop_
_atom_site_label
_atom_site_type_symbol
_atom_site_fract_x
_atom_site_fract_y
_atom_site_fract_z
_atom_site_U_iso_or_equiv
_atom_site_adp_type
_atom_site_occupancy
_atom_site_symmetry_multiplicity
_atom_site_calc_flag
_atom_site_refinement_flags
Si Si 0.09845(10) 0.76491(5) 0.88104(5) 0.02281(18) Uani 1 1 d U
C1 C -0.0040(3) 0.57069(18) 0.59247(16) 0.0202(4) Uani 1 1 d U
C2 C 0.1594(3) 0.45983(18) 0.57962(16) 0.0197(4) Uani 1 1 d U
C3 C 0.3194(3) 0.41787(18) 0.65646(16) 0.0221(4) Uani 1 1 d U
H3 H 0.3175 0.4647 0.7183 0.027 Uiso 1 1 calc R
C4 C 0.4798(3) 0.31024(18) 0.64467(16) 0.0213(4) Uani 1 1 d U
C5 C 0.6447(3) 0.2694(2) 0.72186(17) 0.0262(5) Uani 1 1 d U
H5 H 0.6443 0.3163 0.7835 0.031 Uiso 1 1 calc R
C6 C 0.8016(3) 0.1645(2) 0.70810(18) 0.0280(5) Uani 1 1 d U
H6 H 0.9097 0.1386 0.7602 0.034 Uiso 1 1 calc R
C7 C 0.8057(3) 0.09292(19) 0.61629(18) 0.0266(5) Uani 1 1 d U
H7 H 0.9153 0.0190 0.6083 0.032 Uiso 1 1 calc R
C8 C 0.6553(3) 0.12902(18) 0.54033(17) 0.0237(4) Uani 1 1 d U
H8 H 0.6622 0.0808 0.4789 0.028 Uiso 1 1 calc R
C9 C 0.4854(3) 0.23890(18) 0.55102(16) 0.0206(4) Uani 1 1 d U
C10 C 0.3283(3) 0.27906(18) 0.47494(17) 0.0218(4) Uani 1 1 d U
H10 H 0.3313 0.2314 0.4135 0.026 Uiso 1 1 calc R
C11 C 0.1638(3) 0.38845(18) 0.48572(16) 0.0199(4) Uani 1 1 d U
C12 C -0.0016(3) 0.64029(18) 0.68550(17) 0.0208(4) Uani 1 1 d U
C13 C 0.0170(3) 0.69470(18) 0.76445(17) 0.0226(4) Uani 1 1 d U
C14 C 0.3009(4) 0.9054(2) 0.80478(19) 0.0295(5) Uani 1 1 d U
H14A H 0.4499 0.8687 0.7639 0.044 Uiso 1 1 calc R
H14B H 0.3309 0.9510 0.8650 0.044 Uiso 1 1 calc R
H14C H 0.2292 0.9706 0.7451 0.044 Uiso 1 1 calc R
C15 C 0.2599(5) 0.6274(2) 0.9709(2) 0.0518(7) Uani 1 1 d U
H15A H 0.1528 0.5541 1.0150 0.078 Uiso 1 1 calc R
H15B H 0.3207 0.6636 1.0286 0.078 Uiso 1 1 calc R
H15C H 0.3914 0.5918 0.9165 0.078 Uiso 1 1 calc R
C16 C -0.1683(4) 0.8243(3) 0.9785(2) 0.0476(7) Uani 1 1 d U
H16A H -0.2495 0.8973 0.9293 0.071 Uiso 1 1 calc R
H16B H -0.1227 0.8584 1.0419 0.071 Uiso 1 1 calc R
H16C H -0.2739 0.7486 1.0159 0.071 Uiso 1 1 calc R

loop_
_atom_site_aniso_label
_atom_site_aniso_U_11
_atom_site_aniso_U_22
_atom_site_aniso_U_33
_atom_site_aniso_U_23
_atom_site_aniso_U_13
_atom_site_aniso_U_12
Si 0.0300(3) 0.0226(3) 0.0196(3) -0.0100(2) -0.0069(2) -0.0024(2)
C1 0.0273(10) 0.0170(10) 0.0167(10) -0.0065(8) -0.0008(8) -0.0057(8)
C2 0.0266(10) 0.0161(10) 0.0165(10) -0.0039(8) -0.0027(8) -0.0060(8)
C3 0.0307(11) 0.0198(10) 0.0178(10) -0.0082(8) -0.0032(8) -0.0058(8)
C4 0.0260(10) 0.0195(10) 0.0178(10) -0.0042(8) -0.0020(8) -0.0053(8)
C5 0.0332(11) 0.0265(11) 0.0203(10) -0.0079(9) -0.0047(9) -0.0039(9)
C6 0.0291(11) 0.0307(12) 0.0248(11) -0.0053(9) -0.0081(9) -0.0015(9)
C7 0.0266(11) 0.0216(11) 0.0295(11) -0.0058(9) -0.0021(9) -0.0003(8)
C8 0.0278(11) 0.0191(10) 0.0239(11) -0.0077(8) -0.0002(8) -0.0047(8)
C9 0.0243(10) 0.0165(10) 0.0190(10) -0.0031(8) 0.0007(8) -0.0069(8)
C10 0.0290(11) 0.0182(10) 0.0195(10) -0.0082(8) -0.0009(8) -0.0073(8)
C11 0.0262(10) 0.0152(9) 0.0176(10) -0.0038(8) -0.0009(8) -0.0070(8)
C12 0.0242(10) 0.0177(10) 0.0203(10) -0.0048(8) -0.0039(8) -0.0010(8)
C13 0.0282(11) 0.0195(10) 0.0221(10) -0.0073(8) -0.0077(8) 0.0022(8)
C14 0.0321(12) 0.0285(11) 0.0310(12) -0.0131(9) -0.0060(9) -0.0016(9)
C15 0.0720(18) 0.0413(14) 0.0513(16) 0.0019(12) -0.0412(14) -0.0108(13)
C16 0.0398(14) 0.0683(17) 0.0419(14) -0.0359(13) 0.0059(11) -0.0142(12)

loop_
_atom_type_symbol
_atom_type_description
_atom_type_scat_dispersion_real
_atom_type_scat_dispersion_imag
_atom_type_scat_source
C C .0033 .0016 'International Tables Vol C Tables 4.2.6.8 and 6.1.1.4'
H H .0000 .0000 'International Tables Vol C Tables 4.2.6.8 and 6.1.1.4'
Si Si .0817 .0704 'International Tables Vol C Tables 4.2.6.8 and 6.1.1.4'

loop_
_geom_angle_atom_site_label_1
_geom_angle_atom_site_label_2
_geom_angle_atom_site_label_3
_geom_angle
_geom_angle_site_symmetry_1
_geom_angle_site_symmetry_3
C13 Si C14 108.47(9) . .
C13 Si C16 110.42(10) . .
C14 Si C16 111.27(11) . .
C13 Si C15 107.04(10) . .
C14 Si C15 108.51(11) . .
C16 Si C15 110.99(13) . .
C11 C1 C2 120.68(17) 2_566 .
C11 C1 C12 120.93(17) 2_566 .
C2 C1 C12 118.39(17) . .
C3 C2 C1 121.45(17) . .
C3 C2 C11 118.68(17) . .
C1 C2 C11 119.86(17) . .
C4 C3 C2 122.00(17) . .
C4 C3 H3 119.0 . .
C2 C3 H3 119.0 . .
C3 C4 C5 121.75(17) . .
C3 C4 C9 119.55(17) . .
C5 C4 C9 118.68(17) . .
C6 C5 C4 120.81(18) . .
C6 C5 H5 119.6 . .
C4 C5 H5 119.6 . .
C5 C6 C7 120.57(18) . .
C5 C6 H6 119.7 . .
C7 C6 H6 119.7 . .
C8 C7 C6 120.68(18) . .
C8 C7 H7 119.7 . .
C6 C7 H7 119.7 . .
C7 C8 C9 121.08(18) . .
C7 C8 H8 119.5 . .
C9 C8 H8 119.5 . .
C10 C9 C8 122.84(17) . .
C10 C9 C4 118.99(17) . .
C8 C9 C4 118.17(17) . .
C9 C10 C11 122.17(17) . .
C9 C10 H10 118.9 . .
C11 C10 H10 118.9 . .
C10 C11 C1 121.94(17) . 2_566
C10 C11 C2 118.60(17) . .
C1 C11 C2 119.46(17) 2_566 .
C13 C12 C1 175.1(2) . .
C12 C13 Si 169.94(17) . .
Si C14 H14A 109.5 . .
Si C14 H14B 109.5 . .
H14A C14 H14B 109.5 . .
Si C14 H14C 109.5 . .
H14A C14 H14C 109.5 . .
H14B C14 H14C 109.5 . .
Si C15 H15A 109.5 . .
Si C15 H15B 109.5 . .
H15A C15 H15B 109.5 . .
Si C15 H15C 109.5 . .
H15A C15 H15C 109.5 . .
H15B C15 H15C 109.5 . .
Si C16 H16A 109.5 . .
Si C16 H16B 109.5 . .
H16A C16 H16B 109.5 . .
Si C16 H16C 109.5 . .
H16A C16 H16C 109.5 . .
H16B C16 H16C 109.5 . .

loop_
_geom_bond_atom_site_label_1
_geom_bond_atom_site_label_2
_geom_bond_distance
_geom_bond_site_symmetry_2
Si C13 1.8400(19) .
Si C14 1.853(2) .
Si C16 1.854(2) .
Si C15 1.857(2) .
C1 C11 1.416(3) 2_566
C1 C2 1.423(3) .
C1 C12 1.430(3) .
C2 C3 1.407(3) .
C2 C11 1.442(3) .
C3 C4 1.386(3) .
C3 H3 0.9500 .
C4 C5 1.431(3) .
C4 C9 1.438(3) .
C5 C6 1.357(3) .
C5 H5 0.9500 .
C6 C7 1.423(3) .
C6 H6 0.9500 .
C7 C8 1.352(3) .
C7 H7 0.9500 .
C8 C9 1.435(3) .
C8 H8 0.9500 .
C9 C10 1.386(3) .
C10 C11 1.412(3) .
C10 H10 0.9500 .
C11 C1 1.416(3) 2_566
C12 C13 1.208(3) .
C14 H14A 0.9800 .
C14 H14B 0.9800 .
C14 H14C 0.9800 .
C15 H15A 0.9800 .
C15 H15B 0.9800 .
C15 H15C 0.9800 .
C16 H16A 0.9800 .
C16 H16B 0.9800 .
C16 H16C 0.9800 .

loop_
_geom_torsion_atom_site_label_1
_geom_torsion_atom_site_label_2
_geom_torsion_atom_site_label_3
_geom_torsion_atom_site_label_4
_geom_torsion
_geom_torsion_site_symmetry_1
_geom_torsion_site_symmetry_4
C11 C1 C2 C3 179.98(16) 2_566 .
C12 C1 C2 C3 0.5(3) . .
C11 C1 C2 C11 0.3(3) 2_566 .
C12 C1 C2 C11 -179.20(16) . .
C1 C2 C3 C4 -179.84(16) . .
C11 C2 C3 C4 -0.2(3) . .
C2 C3 C4 C5 178.99(16) . .
C2 C3 C4 C9 0.3(3) . .
C3 C4 C5 C6 -179.42(18) . .
C9 C4 C5 C6 -0.7(3) . .
C4 C5 C6 C7 0.1(3) . .
C5 C6 C7 C8 0.7(3) . .
C6 C7 C8 C9 -0.9(3) . .
C7 C8 C9 C10 179.96(17) . .
C7 C8 C9 C4 0.2(3) . .
C3 C4 C9 C10 -0.5(3) . .
C5 C4 C9 C10 -179.16(16) . .
C3 C4 C9 C8 179.28(16) . .
C5 C4 C9 C8 0.6(2) . .
C8 C9 C10 C11 -179.26(16) . .
C4 C9 C10 C11 0.5(3) . .
C9 C10 C11 C1 179.83(16) . 2_566
C9 C10 C11 C2 -0.3(3) . .
C3 C2 C11 C10 0.2(3) . .
C1 C2 C11 C10 179.84(16) . .
C3 C2 C11 C1 -179.98(16) . 2_566
C1 C2 C11 C1 -0.3(3) . 2_566
C11 C1 C12 C13 -162(2) 2_566 .
C2 C1 C12 C13 17(2) . .
C1 C12 C13 Si 6(3) . .
C14 Si C13 C12 72.7(10) . .
C16 Si C13 C12 -165.2(9) . .
C15 Si C13 C12 -44.2(10) . .
